data_2022996
loop_
_publ_author_name
'Yadav, Sweta'
'Prakash, Jai'

_publ_section_title
;
 Synthesis and crystal structure of Ba2Y0.87(1)Mn1.71(1)Te5
;
_journal_coeditor_code YD3036
_journal_issue 1
_journal_name_full 'Acta Crystallographica Section C Structural Chemistry'
_journal_paper_doi 10.1107/S2053229623011099
_journal_volume 80
_journal_year 2024
_chemical_formula_iupac 'Ba2 Y0.87 Mn1.71 Te5'
_chemical_formula_moiety 'Ba2 Mn1.71 Te5 Y0.87'
_chemical_formula_sum 'Ba2 Mn1.71 Te5 Y0.87'
_chemical_formula_weight 1083.70
_chemical_name_systematic
;
Barium yttrium manganese telluride
;
_space_group_crystal_system monoclinic
_space_group_IT_number 12
_space_group_name_Hall '-C 2y'
_space_group_name_H-M_alt 'C 1 2/m 1'
_atom_sites_solution_primary direct
_atom_sites_solution_secondary difmap
_audit_creation_method SHELXL-2017/1
_cell_angle_alpha 90
_cell_angle_beta 116.956(2)
_cell_angle_gamma 90
_cell_formula_units_Z 2
_cell_length_a 15.1466(8)
_cell_length_b 4.5782(3)
_cell_length_c 10.6060(7)
_cell_measurement_reflns_used 4596
_cell_measurement_temperature 298(2)
_cell_measurement_theta_max 34.99
_cell_measurement_theta_min 3.02
_cell_volume 655.56(7)
_computing_cell_refinement
;
SAINT (Bruker, 2016)
;
_computing_data_collection
;
APEX3 (Bruker, 2016)
;
_computing_data_reduction
;
SAINT (Bruker, 2016)
;
_computing_molecular_graphics
;
CrystalMaker (Palmer, 2014)
;
_computing_publication_material
;
<i>STRUCTURE TIDY</i> (Gelato & Parth\'e, 1987)
;
_computing_structure_refinement
;
SHELXL2017 (Sheldrick, 2015)
;
_computing_structure_solution
;
SHELXS97 (Sheldrick, 2008<i>a</i>)
;
_diffrn_ambient_temperature 298(2)
_diffrn_measured_fraction_theta_full 1.000
_diffrn_measured_fraction_theta_max 0.918
_diffrn_measurement_device_type 'Bruker APEXII CCD'
_diffrn_measurement_method '\f and \w scans'
_diffrn_radiation_type MoK\a
_diffrn_radiation_wavelength 0.71073
_diffrn_reflns_av_R_equivalents 0.0513
_diffrn_reflns_av_unetI/netI 0.0379
_diffrn_reflns_limit_h_max 23
_diffrn_reflns_limit_h_min -17
_diffrn_reflns_limit_k_max 7
_diffrn_reflns_limit_k_min -7
_diffrn_reflns_limit_l_max 16
_diffrn_reflns_limit_l_min -16
_diffrn_reflns_number 9408
_diffrn_reflns_theta_full 25.242
_diffrn_reflns_theta_max 35.410
_diffrn_reflns_theta_min 2.154
_diffrn_source 'fine focused sealed tube'
_exptl_absorpt_coefficient_mu 22.177
_exptl_absorpt_correction_T_max 0.4370
_exptl_absorpt_correction_T_min 0.2182
_exptl_absorpt_correction_type multi-scan
_exptl_absorpt_process_details
;
(SADABS; Krause <i>et al.</i>,  2015)
;
_exptl_crystal_colour black
_exptl_crystal_density_diffrn 5.490
_exptl_crystal_density_method none
_exptl_crystal_description 'irregular block'
_exptl_crystal_F_000 897
_exptl_crystal_size_max 0.09
_exptl_crystal_size_mid 0.06
_exptl_crystal_size_min 0.05
_refine_diff_density_max 2.169
_refine_diff_density_min -2.343
_refine_ls_extinction_coef 0.00144(8)
_refine_ls_extinction_expression Fc^*^=kFc[1+0.001xFc^2^\l^3^/sin(2\q)]^-1/4^
_refine_ls_extinction_method
;
SHELXL2017 (Sheldrick, 2015)
;
_refine_ls_goodness_of_fit_ref 1.065
_refine_ls_hydrogen_treatment undef
_refine_ls_matrix_type full
_refine_ls_number_parameters 36
_refine_ls_number_reflns 1509
_refine_ls_number_restraints 0
_refine_ls_restrained_S_all 1.065
_refine_ls_R_factor_all 0.0418
_refine_ls_R_factor_gt 0.0260
_refine_ls_shift/su_max 0.001
_refine_ls_shift/su_mean 0.000
_refine_ls_structure_factor_coef Fsqd
_refine_ls_weighting_details 'w=1/[\s^2^(Fo^2^)+(0.0062P)^2^+3.9559P] where P=(Fo^2^+2Fc^2^)/3'
_refine_ls_weighting_scheme calc
_refine_ls_wR_factor_gt 0.0459
_refine_ls_wR_factor_ref 0.0484
_reflns_number_gt 1232
_reflns_number_total 1509
_reflns_threshold_expression 'I > 2\s(I)'
_cod_data_source_file yd3036sup1.cif
_cod_data_source_block I
_cod_original_sg_symbol_H-M 'C 2/m'
_cod_database_code 2022996
_shelx_space_group_comment
;
The symmetry employed for this shelxl refinement is uniquely defined
by the following loop, which should always be used as a source of
symmetry information in preference to the above space-group names.
They are only intended as comments.
;

loop_
_space_group_symop_operation_xyz
'x, y, z'
'-x, y, -z'
'x+1/2, y+1/2, z'
'-x+1/2, y+1/2, -z'
'-x, -y, -z'
'x, -y, z'
'-x+1/2, -y+1/2, -z'
'x+1/2, -y+1/2, z'

loop_
_atom_site_type_symbol
_atom_site_label
_atom_site_fract_x
_atom_site_fract_y
_atom_site_fract_z
_atom_site_U_iso_or_equiv
_atom_site_adp_type
_atom_site_calc_flag
_atom_site_occupancy
_atom_site_disorder_assembly
_atom_site_disorder_group
Ba Ba1 0.17331(3) 0.000000 0.72380(4) 0.02649(10) Uani d 1 . .
Y Y1 0.000000 0.000000 0.000000 0.0240(3) Uani d 0.872(4) . .
Mn Mn1 0.56364(7) 0.000000 0.30201(11) 0.0221(3) Uani d 0.852(4) . .
Te Te1 0.16098(3) 0.000000 0.30842(4) 0.02280(9) Uani d 1 . .
Te Te2 0.38529(2) 0.000000 0.06069(4) 0.01891(9) Uani d 1 . .
Te Te3 0.000000 0.500000 0.500000 0.01990(11) Uani d 1 . .

loop_
_atom_site_aniso_label
_atom_site_aniso_U_11
_atom_site_aniso_U_22
_atom_site_aniso_U_33
_atom_site_aniso_U_12
_atom_site_aniso_U_13
_atom_site_aniso_U_23
Ba1 0.02203(17) 0.01482(15) 0.03531(19) 0.000 0.00659(14) 0.000
Y1 0.0221(5) 0.0235(5) 0.0247(5) 0.000 0.0091(3) 0.000
Mn1 0.0215(5) 0.0175(5) 0.0286(5) 0.000 0.0124(4) 0.000
Te1 0.02063(18) 0.01460(16) 0.03142(19) 0.000 0.01026(14) 0.000
Te2 0.01764(17) 0.01892(16) 0.01930(15) 0.000 0.00761(12) 0.000
Te3 0.0190(2) 0.0204(2) 0.0179(2) 0.000 0.00628(17) 0.000

loop_
_atom_type_symbol
_atom_type_description
_atom_type_scat_dispersion_real
_atom_type_scat_dispersion_imag
_atom_type_scat_source
Ba Ba -0.3244 2.2819 'International Tables Vol C Tables 4.2.6.8 and 6.1.1.4'
Mn Mn 0.3368 0.7283 'International Tables Vol C Tables 4.2.6.8 and 6.1.1.4'
Te Te -0.5308 1.6751 'International Tables Vol C Tables 4.2.6.8 and 6.1.1.4'
Y Y -2.7962 3.5667 'International Tables Vol C Tables 4.2.6.8 and 6.1.1.4'

loop_
_geom_angle_atom_site_label_1
_geom_angle_atom_site_label_2
_geom_angle_atom_site_label_3
_geom_angle_site_symmetry_1
_geom_angle_site_symmetry_3
_geom_angle
_geom_angle_publ_flag
Te3 Ba1 Te3 1_545 . 82.239(9) ?
Te3 Ba1 Te1 1_545 7_556 135.294(14) ?
Te3 Ba1 Te1 . 7_556 81.772(8) ?
Te3 Ba1 Te1 1_545 7_546 81.772(8) ?
Te3 Ba1 Te1 . 7_546 135.294(14) ?
Te1 Ba1 Te1 7_556 7_546 80.958(12) ?
Te3 Ba1 Te2 1_545 1_556 137.957(5) ?
Te3 Ba1 Te2 . 1_556 137.957(5) ?
Te1 Ba1 Te2 7_556 1_556 74.903(10) ?
Te1 Ba1 Te2 7_546 1_556 74.903(10) ?
Te3 Ba1 Te2 1_545 7_556 121.448(12) ?
Te3 Ba1 Te2 . 7_556 71.916(8) ?
Te1 Ba1 Te2 7_556 7_556 92.276(8) ?
Te1 Ba1 Te2 7_546 7_556 149.445(13) ?
Te2 Ba1 Te2 1_556 7_556 74.567(11) ?
Te3 Ba1 Te2 1_545 7_546 71.916(8) ?
Te3 Ba1 Te2 . 7_546 121.448(12) ?
Te1 Ba1 Te2 7_556 7_546 149.445(13) ?
Te1 Ba1 Te2 7_546 7_546 92.276(8) ?
Te2 Ba1 Te2 1_556 7_546 74.567(10) ?
Te2 Ba1 Te2 7_556 7_546 78.496(12) ?
Te3 Ba1 Ba1 1_545 1_545 48.880(5) ?
Te3 Ba1 Ba1 . 1_545 131.120(4) ?
Te1 Ba1 Ba1 7_556 1_545 130.479(6) ?
Te1 Ba1 Ba1 7_546 1_545 49.521(6) ?
Te2 Ba1 Ba1 1_556 1_545 90.0 ?
Te2 Ba1 Ba1 7_556 1_545 129.248(6) ?
Te2 Ba1 Ba1 7_546 1_545 50.752(6) ?
Te3 Ba1 Ba1 1_545 1_565 131.120(5) ?
Te3 Ba1 Ba1 . 1_565 48.880(5) ?
Te1 Ba1 Ba1 7_556 1_565 49.521(6) ?
Te1 Ba1 Ba1 7_546 1_565 130.479(6) ?
Te2 Ba1 Ba1 1_556 1_565 90.0 ?
Te2 Ba1 Ba1 7_556 1_565 50.752(6) ?
Te2 Ba1 Ba1 7_546 1_565 129.248(6) ?
Ba1 Ba1 Ba1 1_545 1_565 180.0 ?
Te1 Y1 Te1 5 . 180.0 ?
Te1 Y1 Te2 5 7 91.596(9) ?
Te1 Y1 Te2 . 7 88.404(9) ?
Te1 Y1 Te2 5 3_445 88.404(9) ?
Te1 Y1 Te2 . 3_445 91.596(9) ?
Te2 Y1 Te2 7 3_445 180.000(12) ?
Te1 Y1 Te2 5 3_455 88.404(8) ?
Te1 Y1 Te2 . 3_455 91.596(8) ?
Te2 Y1 Te2 7 3_455 85.307(10) ?
Te2 Y1 Te2 3_445 3_455 94.693(10) ?
Te1 Y1 Te2 5 7_545 91.596(8) ?
Te1 Y1 Te2 . 7_545 88.404(8) ?
Te2 Y1 Te2 7 7_545 94.693(10) ?
Te2 Y1 Te2 3_445 7_545 85.307(10) ?
Te2 Y1 Te2 3_455 7_545 180.000(12) ?
Te3 Mn1 Te1 3_545 3 111.46(3) ?
Te3 Mn1 Te1 3_545 3_545 111.46(3) ?
Te1 Mn1 Te1 3 3_545 115.48(4) ?
Te3 Mn1 Te2 3_545 . 100.29(3) ?
Te1 Mn1 Te2 3 . 108.49(3) ?
Te1 Mn1 Te2 3_545 . 108.49(3) ?
Mn1 Te1 Mn1 3_445 3_455 115.48(4) ?
Mn1 Te1 Y1 3_445 . 79.20(2) ?
Mn1 Te1 Y1 3_455 . 79.20(2) ?
Mn1 Te1 Ba1 3_445 7_556 161.81(2) ?
Mn1 Te1 Ba1 3_455 7_556 81.497(19) ?
Y1 Te1 Ba1 . 7_556 98.816(11) ?
Mn1 Te1 Ba1 3_445 7_546 81.497(19) ?
Mn1 Te1 Ba1 3_455 7_546 161.81(2) ?
Y1 Te1 Ba1 . 7_546 98.816(11) ?
Ba1 Te1 Ba1 7_556 7_546 80.958(12) ?
Mn1 Te2 Y1 . 3 77.746(16) ?
Mn1 Te2 Y1 . 3_545 77.746(16) ?
Y1 Te2 Y1 3 3_545 94.693(10) ?
Mn1 Te2 Ba1 . 1_554 172.50(3) ?
Y1 Te2 Ba1 3 1_554 97.265(9) ?
Y1 Te2 Ba1 3_545 1_554 97.265(9) ?
Mn1 Te2 Ba1 . 7_556 80.273(19) ?
Y1 Te2 Ba1 3 7_556 89.148(7) ?
Y1 Te2 Ba1 3_545 7_556 156.314(12) ?
Ba1 Te2 Ba1 1_554 7_556 105.434(11) ?
Mn1 Te2 Ba1 . 7_546 80.273(19) ?
Y1 Te2 Ba1 3 7_546 156.314(12) ?
Y1 Te2 Ba1 3_545 7_546 89.148(6) ?
Ba1 Te2 Ba1 1_554 7_546 105.434(11) ?
Ba1 Te2 Ba1 7_556 7_546 78.496(11) ?
Mn1 Te3 Mn1 7_556 3_455 180.0 ?
Mn1 Te3 Ba1 7_556 1_565 83.888(18) ?
Mn1 Te3 Ba1 3_455 1_565 96.112(18) ?
Mn1 Te3 Ba1 7_556 5_556 96.112(18) ?
Mn1 Te3 Ba1 3_455 5_556 83.888(18) ?
Ba1 Te3 Ba1 1_565 5_556 180.0 ?
Mn1 Te3 Ba1 7_556 5_566 96.112(18) ?
Mn1 Te3 Ba1 3_455 5_566 83.888(18) ?
Ba1 Te3 Ba1 1_565 5_566 97.761(9) ?
Ba1 Te3 Ba1 5_556 5_566 82.239(9) ?
Mn1 Te3 Ba1 7_556 . 83.888(18) ?
Mn1 Te3 Ba1 3_455 . 96.112(18) ?
Ba1 Te3 Ba1 1_565 . 82.239(9) ?
Ba1 Te3 Ba1 5_556 . 97.761(9) ?
Ba1 Te3 Ba1 5_566 . 180.0 ?

loop_
_geom_bond_atom_site_label_1
_geom_bond_atom_site_label_2
_geom_bond_site_symmetry_2
_geom_bond_distance
_geom_bond_publ_flag
Ba1 Te3 1_545 3.4808(3) ?
Ba1 Te3 . 3.4808(3) ?
Ba1 Te1 7_556 3.5262(4) ?
Ba1 Te1 7_546 3.5262(4) ?
Ba1 Te2 1_556 3.5602(5) ?
Ba1 Te2 7_556 3.6181(4) ?
Ba1 Te2 7_546 3.6181(4) ?
Ba1 Ba1 1_545 4.5782(3) ?
Ba1 Ba1 1_565 4.5782(3) ?
Y1 Te1 5 3.0683(4) ?
Y1 Te1 . 3.0683(4) ?
Y1 Te2 7 3.1125(3) ?
Y1 Te2 3_445 3.1125(3) ?
Y1 Te2 3_455 3.1125(3) ?
Y1 Te2 7_545 3.1125(3) ?
Mn1 Te3 3_545 2.6784(10) ?
Mn1 Te1 3 2.7070(6) ?
Mn1 Te1 3_545 2.7070(6) ?
Mn1 Te2 . 2.7531(11) ?

_cod_database_fobs_code 2022996
